data_2239775
loop_
_publ_author_name
'Wu, Ya-Ming'

_publ_section_title
;
 Methyl 4-amino-2-chloropyrimidine-5-carboxylate
;
_journal_issue 8
_journal_name_full 'Acta Crystallographica Section E'
_journal_page_first o869
_journal_paper_doi 10.1107/S1600536814016080
_journal_volume 70
_journal_year 2014
_chemical_formula_iupac 'C6 H6 Cl N3 O2'
_chemical_formula_moiety 'C6 H6 Cl N3 O2'
_chemical_formula_sum 'C6 H6 Cl N3 O2'
_chemical_formula_weight 187.59
_chemical_melting_point 433
_chemical_name_systematic
;
Methyl 4-amino-2-chloropyrimidine-5-carboxylate
;
_space_group_IT_number 7
_symmetry_cell_setting monoclinic
_symmetry_space_group_name_Hall 'P -2yc'
_symmetry_space_group_name_H-M 'P 1 c 1'
_atom_sites_solution_hydrogens geom
_atom_sites_solution_primary direct
_atom_sites_solution_secondary difmap
_audit_creation_method SHELXL-97
_cell_angle_alpha 90.00
_cell_angle_beta 98.71(3)
_cell_angle_gamma 90.00
_cell_formula_units_Z 2
_cell_length_a 3.9110(8)
_cell_length_b 10.136(2)
_cell_length_c 9.848(2)
_cell_measurement_reflns_used 25
_cell_measurement_temperature 293(2)
_cell_measurement_theta_max 13
_cell_measurement_theta_min 9
_cell_volume 385.89(14)
_computing_cell_refinement 'CAD-4 EXPRESS (Enraf--Nonius, 1994)'
_computing_data_collection 'CAD-4 EXPRESS (Enraf--Nonius, 1994)'
_computing_data_reduction 'XCAD4 (Harms & Wocadlo, 1995)'
_computing_molecular_graphics 'SHELXTL (Sheldrick, 2008)'
_computing_publication_material 'SHELXTL (Sheldrick, 2008)'
_computing_structure_refinement 'SHELXTL (Sheldrick, 2008)'
_computing_structure_solution 'SHELXTL (Sheldrick, 2008)'
_diffrn_ambient_temperature 293(2)
_diffrn_measured_fraction_theta_full 0.997
_diffrn_measured_fraction_theta_max 0.997
_diffrn_measurement_device_type 'Enraf--Nonius CAD-4'
_diffrn_measurement_method \w/2\q
_diffrn_radiation_monochromator graphite
_diffrn_radiation_source 'fine-focus sealed tube'
_diffrn_radiation_type MoK\a
_diffrn_radiation_wavelength 0.71073
_diffrn_reflns_av_R_equivalents 0.0411
_diffrn_reflns_av_sigmaI/netI 0.0433
_diffrn_reflns_limit_h_max 4
_diffrn_reflns_limit_h_min 0
_diffrn_reflns_limit_k_max 12
_diffrn_reflns_limit_k_min -12
_diffrn_reflns_limit_l_max 11
_diffrn_reflns_limit_l_min -11
_diffrn_reflns_number 1474
_diffrn_reflns_theta_full 25.39
_diffrn_reflns_theta_max 25.39
_diffrn_reflns_theta_min 2.01
_diffrn_standards_decay_% 1
_diffrn_standards_interval_count 200
_diffrn_standards_number 3
_exptl_absorpt_coefficient_mu 0.453
_exptl_absorpt_correction_type none
_exptl_crystal_colour colorless
_exptl_crystal_density_diffrn 1.614
_exptl_crystal_density_method 'not measured'
_exptl_crystal_description block
_exptl_crystal_F_000 192
_exptl_crystal_size_max 0.20
_exptl_crystal_size_mid 0.20
_exptl_crystal_size_min 0.15
_refine_diff_density_max 0.254
_refine_diff_density_min -0.361
_refine_ls_abs_structure_details 'Flack (1983), 106 Friedel pairs'
_refine_ls_abs_structure_Flack 0.07(17)
_refine_ls_extinction_method none
_refine_ls_goodness_of_fit_ref 1.005
_refine_ls_hydrogen_treatment constr
_refine_ls_matrix_type full
_refine_ls_number_parameters 109
_refine_ls_number_reflns 817
_refine_ls_number_restraints 2
_refine_ls_restrained_S_all 1.004
_refine_ls_R_factor_all 0.0583
_refine_ls_R_factor_gt 0.0461
_refine_ls_shift/su_max 0.000
_refine_ls_shift/su_mean 0.000
_refine_ls_structure_factor_coef Fsqd
_refine_ls_weighting_details 'calc w=1/[\s^2^(Fo^2^)+(0.0650P)^2^+0.0000P] where P=(Fo^2^+2Fc^2^)/3'
_refine_ls_weighting_scheme calc
_refine_ls_wR_factor_gt 0.1012
_refine_ls_wR_factor_ref 0.1086
_reflns_number_gt 673
_reflns_number_total 817
_reflns_threshold_expression I>2sigma(I)
_cod_data_source_file xu5799sup1.cif
_cod_data_source_block I
_cod_original_cell_volume 385.89(13)
_cod_original_sg_symbol_Hall 'p -2yc'
_cod_original_sg_symbol_H-M 'P c'
_cod_database_code 2239775
_cod_database_fobs_code 2239775

loop_
_symmetry_equiv_pos_as_xyz
'x, y, z'
'x, -y, z+1/2'

loop_
_atom_site_type_symbol
_atom_site_label
_atom_site_fract_x
_atom_site_fract_y
_atom_site_fract_z
_atom_site_U_iso_or_equiv
_atom_site_adp_type
_atom_site_calc_flag
_atom_site_refinement_flags
_atom_site_occupancy
_atom_site_symmetry_multiplicity
Cl Cl 1.0210(5) -0.25325(18) 0.5060(2) 0.0602(4) Uani d . 1 1
O O1 0.6389(12) 0.3421(3) 0.3059(4) 0.0559(11) Uani d . 1 1
C C1 1.1205(14) 0.1186(6) 0.5586(5) 0.0363(14) Uani d . 1 1
N N1 1.1550(12) -0.0104(6) 0.5759(4) 0.0411(11) Uani d . 1 1
O O2 0.9976(15) 0.3988(3) 0.4968(5) 0.0597(12) Uani d . 1 1
C C2 0.9749(16) -0.0851(5) 0.4819(5) 0.0399(13) Uani d . 1 1
N N2 0.7645(13) -0.0485(4) 0.3675(5) 0.0423(12) Uani d . 1 1
N N3 1.3017(15) 0.1949(5) 0.6544(5) 0.0480(12) Uani d . 1 1
H H3A 1.4322 0.1594 0.7229 0.058 Uiso calc R 1 1
H H3B 1.2878 0.2793 0.6476 0.058 Uiso calc R 1 1
C C3 0.7362(14) 0.0804(4) 0.3525(5) 0.0381(13) Uani d . 1 1
H H3C 0.5923 0.1118 0.2754 0.046 Uiso calc R 1 1
C C4 0.9020(14) 0.1715(5) 0.4414(5) 0.0339(12) Uani d . 1 1
C C5 0.8591(15) 0.3139(6) 0.4214(6) 0.0409(13) Uani d . 1 1
C C6 0.576(2) 0.4789(6) 0.2751(8) 0.0626(18) Uani d . 1 1
H H6A 0.4174 0.4871 0.1911 0.094 Uiso calc R 1 1
H H6B 0.7904 0.5215 0.2650 0.094 Uiso calc R 1 1
H H6C 0.4795 0.5199 0.3485 0.094 Uiso calc R 1 1

loop_
_atom_site_aniso_label
_atom_site_aniso_U_11
_atom_site_aniso_U_22
_atom_site_aniso_U_33
_atom_site_aniso_U_12
_atom_site_aniso_U_13
_atom_site_aniso_U_23
Cl 0.0703(9) 0.0469(7) 0.0553(8) -0.0003(8) -0.0160(6) 0.0032(7)
O1 0.067(3) 0.051(2) 0.040(2) 0.008(2) -0.023(2) 0.000(2)
C1 0.031(3) 0.046(3) 0.029(3) -0.002(3) -0.006(2) -0.003(2)
N1 0.041(3) 0.052(3) 0.026(2) 0.002(2) -0.008(2) 0.000(2)
O2 0.070(3) 0.046(2) 0.053(2) -0.008(3) -0.023(2) -0.007(2)
C2 0.039(3) 0.050(3) 0.030(3) 0.003(3) 0.002(3) -0.003(2)
N2 0.041(3) 0.051(3) 0.031(2) -0.003(2) -0.008(2) -0.003(2)
N3 0.057(3) 0.049(2) 0.031(2) -0.004(3) -0.016(2) -0.004(2)
C3 0.039(3) 0.046(3) 0.026(3) 0.001(3) -0.006(2) -0.003(3)
C4 0.032(3) 0.040(3) 0.028(3) 0.006(2) -0.003(2) 0.006(2)
C5 0.040(3) 0.048(3) 0.032(3) 0.004(3) -0.005(2) 0.004(2)
C6 0.060(4) 0.051(3) 0.067(4) 0.008(3) -0.023(3) 0.012(3)

loop_
_atom_type_symbol
_atom_type_description
_atom_type_scat_dispersion_real
_atom_type_scat_dispersion_imag
_atom_type_scat_source
C C 0.0033 0.0016 'International Tables Vol C Tables 4.2.6.8 and 6.1.1.4'
H H 0.0000 0.0000 'International Tables Vol C Tables 4.2.6.8 and 6.1.1.4'
N N 0.0061 0.0033 'International Tables Vol C Tables 4.2.6.8 and 6.1.1.4'
O O 0.0106 0.0060 'International Tables Vol C Tables 4.2.6.8 and 6.1.1.4'
Cl Cl 0.1484 0.1585 'International Tables Vol C Tables 4.2.6.8 and 6.1.1.4'

loop_
_geom_angle_atom_site_label_1
_geom_angle_atom_site_label_2
_geom_angle_atom_site_label_3
_geom_angle
C5 O1 C6 116.7(5)
N1 C1 N3 116.6(5)
N1 C1 C4 120.7(5)
N3 C1 C4 122.7(5)
C2 N1 C1 116.4(5)
N1 C2 N2 128.8(5)
N1 C2 Cl 116.0(4)
N2 C2 Cl 115.2(4)
C3 N2 C2 113.5(5)
C1 N3 H3A 120.0
C1 N3 H3B 120.0
H3A N3 H3B 120.0
N2 C3 C4 125.0(5)
N2 C3 H3C 117.5
C4 C3 H3C 117.5
C3 C4 C1 115.5(4)
C3 C4 C5 123.1(4)
C1 C4 C5 121.3(4)
O2 C5 O1 122.4(5)
O2 C5 C4 126.0(5)
O1 C5 C4 111.6(4)
O1 C6 H6A 109.5
O1 C6 H6B 109.5
H6A C6 H6B 109.5
O1 C6 H6C 109.5
H6A C6 H6C 109.5
H6B C6 H6C 109.5

loop_
_geom_bond_atom_site_label_1
_geom_bond_atom_site_label_2
_geom_bond_distance
Cl C2 1.726(5)
O1 C5 1.350(7)
O1 C6 1.433(7)
C1 N1 1.324(8)
C1 N3 1.337(7)
C1 C4 1.432(7)
N1 C2 1.315(7)
O2 C5 1.210(7)
C2 N2 1.343(8)
N2 C3 1.318(6)
N3 H3A 0.8600
N3 H3B 0.8600
C3 C4 1.367(7)
C3 H3C 0.9300
C4 C5 1.464(7)
C6 H6A 0.9600
C6 H6B 0.9600
C6 H6C 0.9600

loop_
_geom_hbond_atom_site_label_D
_geom_hbond_atom_site_label_H
_geom_hbond_atom_site_label_A
_geom_hbond_site_symmetry_A
_geom_hbond_distance_DH
_geom_hbond_distance_HA
_geom_hbond_distance_DA
_geom_hbond_angle_DHA
_geom_hbond_publ_flag
N3 H3A N2 2_655 0.86 2.10 2.955(7) 171 yes
N3 H3B O2 . 0.86 2.11 2.745(7) 130 yes

loop_
_geom_torsion_atom_site_label_1
_geom_torsion_atom_site_label_2
_geom_torsion_atom_site_label_3
_geom_torsion_atom_site_label_4
_geom_torsion
N3 C1 N1 C2 179.6(6)
C4 C1 N1 C2 -1.1(9)
C1 N1 C2 N2 1.9(10)
C1 N1 C2 Cl -179.8(4)
N1 C2 N2 C3 -1.5(10)
Cl C2 N2 C3 -179.9(5)
C2 N2 C3 C4 0.5(8)
N2 C3 C4 C1 0.0(8)
N2 C3 C4 C5 -179.2(6)
N1 C1 C4 C3 0.4(8)
N3 C1 C4 C3 179.6(6)
N1 C1 C4 C5 179.5(5)
N3 C1 C4 C5 -1.3(8)
C6 O1 C5 O2 0.4(10)
C6 O1 C5 C4 -179.9(6)
C3 C4 C5 O2 179.7(7)
C1 C4 C5 O2 0.6(9)
C3 C4 C5 O1 0.0(8)
C1 C4 C5 O1 -179.1(6)
